data_4325546
loop_
_publ_author_name
'Kelly J. Kilpin'
'Emma L. Gavey'
'C. John McAdam'
'Christopher B. Anderson'
'Samuel J. Lind'
'Courtney C. Keep'
'Keith C. Gordon'
'James D. Crowley'

_publ_section_title
;
 Palladium(II) Complexes of Readily Functionalized Bidentate
 2-Pyridyl-1,2,3-triazole "Click" Ligands: A Synthetic, Structural,
 Spectroscopic, and Computational Study
;
_journal_name_full 'Inorganic Chemistry'
_journal_page_first 6334
_journal_page_last 6346
_journal_paper_doi 10.1021/ic200789b
_journal_volume 50
_journal_year 2011
_chemical_formula_moiety 'C36 H32 Fe2 N8 Pd, 2(B F4), 0.75(H2 O)'
_chemical_formula_sum 'C36 H32 B2 F8 Fe2 N8 O0.75 Pd'
_chemical_formula_weight 980.42
_chemical_name_systematic
;
 ?
;
_space_group_IT_number 2
_symmetry_cell_setting triclinic
_symmetry_space_group_name_Hall '-P 1'
_symmetry_space_group_name_H-M 'P -1'
_atom_sites_solution_hydrogens geom
_atom_sites_solution_primary direct
_atom_sites_solution_secondary difmap
_audit_creation_method SHELXL-97
_cell_angle_alpha 76.856(8)
_cell_angle_beta 86.458(8)
_cell_angle_gamma 77.169(8)
_cell_formula_units_Z 4
_cell_length_a 11.138(2)
_cell_length_b 17.502(3)
_cell_length_c 20.303(4)
_cell_measurement_reflns_used 8114
_cell_measurement_temperature 91(2)
_cell_measurement_theta_max 25.8575
_cell_measurement_theta_min 2.4485
_cell_volume 3757.6(12)
_computing_structure_refinement 'SHELXL-97 (Sheldrick, 1997)'
_diffrn_ambient_temperature 91(2)
_diffrn_measured_fraction_theta_full 0.995
_diffrn_measured_fraction_theta_max 0.995
_diffrn_radiation_monochromator graphite
_diffrn_radiation_source 'fine-focus sealed tube'
_diffrn_radiation_type MoK\a
_diffrn_radiation_wavelength 0.71073
_diffrn_reflns_av_R_equivalents 0.0801
_diffrn_reflns_av_sigmaI/netI 0.0746
_diffrn_reflns_limit_h_max 13
_diffrn_reflns_limit_h_min -13
_diffrn_reflns_limit_k_max 21
_diffrn_reflns_limit_k_min -21
_diffrn_reflns_limit_l_max 24
_diffrn_reflns_limit_l_min -24
_diffrn_reflns_number 66501
_diffrn_reflns_theta_full 25.50
_diffrn_reflns_theta_max 25.50
_diffrn_reflns_theta_min 1.03
_exptl_absorpt_coefficient_mu 1.318
_exptl_absorpt_correction_T_max 0.9251
_exptl_absorpt_correction_T_min 0.7603
_exptl_absorpt_correction_type multi-scan
_exptl_absorpt_process_details SADABS
_exptl_crystal_colour orange
_exptl_crystal_density_diffrn 1.733
_exptl_crystal_description needle
_exptl_crystal_F_000 1960
_exptl_crystal_size_max 0.22
_exptl_crystal_size_mid 0.06
_exptl_crystal_size_min 0.06
_refine_diff_density_max 0.707
_refine_diff_density_min -0.779
_refine_diff_density_rms 0.112
_refine_ls_extinction_method none
_refine_ls_goodness_of_fit_ref 1.037
_refine_ls_hydrogen_treatment constr
_refine_ls_matrix_type full
_refine_ls_number_parameters 1048
_refine_ls_number_reflns 13947
_refine_ls_number_restraints 0
_refine_ls_restrained_S_all 1.037
_refine_ls_R_factor_all 0.0763
_refine_ls_R_factor_gt 0.0495
_refine_ls_shift/su_max 0.001
_refine_ls_shift/su_mean 0.000
_refine_ls_structure_factor_coef Fsqd
_refine_ls_weighting_details 'calc w=1/[\s^2^(Fo^2^)+(0.0143P)^2^+8.6256P] where P=(Fo^2^+2Fc^2^)/3'
_refine_ls_weighting_scheme calc
_refine_ls_wR_factor_gt 0.0791
_refine_ls_wR_factor_ref 0.0884
_reflns_number_gt 10550
_reflns_number_total 13947
_reflns_threshold_expression >2sigma(I)
_cod_data_source_file ic200789b_si_001_03.cif
_cod_data_source_block 820908
_cod_original_cell_volume 3757.7(13)
_cod_database_code 4325546

loop_
_symmetry_equiv_pos_as_xyz
'x, y, z'
'-x, -y, -z'

loop_
_atom_site_label
_atom_site_type_symbol
_atom_site_fract_x
_atom_site_fract_y
_atom_site_fract_z
_atom_site_U_iso_or_equiv
_atom_site_adp_type
_atom_site_occupancy
_atom_site_symmetry_multiplicity
_atom_site_calc_flag
_atom_site_refinement_flags
Pd1 Pd 0.41889(3) 0.49748(2) 0.245839(17) 0.01232(9) Uani 1 1 d .
Fe1 Fe 0.73598(6) 0.67264(4) -0.02657(3) 0.01756(16) Uani 1 1 d .
Fe2 Fe 0.12150(6) 0.30278(4) 0.50803(3) 0.01574(15) Uani 1 1 d .
N11 n 0.6767(3) 0.4881(2) 0.20643(18) 0.0127(8) Uani 1 1 d .
N12 n 0.5608(3) 0.5177(2) 0.18551(18) 0.0140(8) Uani 1 1 d .
N13 n 0.5608(3) 0.5497(2) 0.11949(18) 0.0137(8) Uani 1 1 d .
N14 n 0.5182(3) 0.3836(2) 0.27794(18) 0.0138(8) Uani 1 1 d .
N21 n 0.1594(3) 0.5081(2) 0.28425(18) 0.0138(8) Uani 1 1 d .
N22 n 0.2751(3) 0.4760(2) 0.30548(18) 0.0140(8) Uani 1 1 d .
N23 n 0.2730(3) 0.4396(2) 0.36994(18) 0.0148(8) Uani 1 1 d .
N24 n 0.3223(3) 0.6125(2) 0.21426(17) 0.0142(8) Uani 1 1 d .
C1 C 0.4624(4) 0.3213(3) 0.2853(2) 0.0158(10) Uani 1 1 d .
H1 H 0.3760 0.3317 0.2789 0.019 Uiso 1 1 calc R
C2 C 0.5272(4) 0.2426(3) 0.3020(2) 0.0185(11) Uani 1 1 d .
H2 H 0.4858 0.1995 0.3075 0.022 Uiso 1 1 calc R
C3 C 0.6530(4) 0.2272(3) 0.3107(2) 0.0215(11) Uani 1 1 d .
H3 H 0.6996 0.1736 0.3210 0.026 Uiso 1 1 calc R
C4 C 0.7100(4) 0.2915(3) 0.3039(2) 0.0180(11) Uani 1 1 d .
H4 H 0.7960 0.2822 0.3110 0.022 Uiso 1 1 calc R
C5 C 0.6411(4) 0.3693(3) 0.2870(2) 0.0134(10) Uani 1 1 d .
C6 C 0.6991(4) 0.4416(3) 0.2760(2) 0.0168(10) Uani 1 1 d .
H6A H 0.6632 0.4755 0.3082 0.020 Uiso 1 1 calc R
H6B H 0.7888 0.4239 0.2839 0.020 Uiso 1 1 calc R
C7 C 0.7537(4) 0.5018(3) 0.1537(2) 0.0147(10) Uani 1 1 d .
H7 H 0.8412 0.4876 0.1542 0.018 Uiso 1 1 calc R
C8 C 0.6801(4) 0.5407(3) 0.0987(2) 0.0136(10) Uani 1 1 d .
C9 C 0.7152(4) 0.5632(3) 0.0274(2) 0.0163(10) Uani 1 1 d .
C10 C 0.8385(4) 0.5585(3) 0.0021(2) 0.0236(11) Uani 1 1 d .
H10 H 0.9109 0.5425 0.0286 0.028 Uiso 1 1 calc R
C11 C 0.8339(5) 0.5819(3) -0.0697(2) 0.0257(12) Uani 1 1 d .
H11 H 0.9029 0.5843 -0.0995 0.031 Uiso 1 1 calc R
C12 C 0.7088(5) 0.6011(3) -0.0892(2) 0.0248(12) Uani 1 1 d .
H12 H 0.6794 0.6189 -0.1343 0.030 Uiso 1 1 calc R
C13 C 0.6348(4) 0.5892(3) -0.0293(2) 0.0182(11) Uani 1 1 d .
H13 H 0.5476 0.5971 -0.0275 0.022 Uiso 1 1 calc R
C14 C 0.6808(5) 0.7545(3) 0.0340(2) 0.0239(12) Uani 1 1 d .
H14 H 0.6420 0.7453 0.0772 0.029 Uiso 1 1 calc R
C15 C 0.8096(4) 0.7424(3) 0.0209(3) 0.0232(12) Uani 1 1 d .
H15 H 0.8722 0.7235 0.0541 0.028 Uiso 1 1 calc R
C16 C 0.8291(5) 0.7633(3) -0.0503(3) 0.0265(12) Uani 1 1 d .
H16 H 0.9065 0.7608 -0.0731 0.032 Uiso 1 1 calc R
C17 C 0.7106(5) 0.7890(3) -0.0808(3) 0.0259(12) Uani 1 1 d .
H17 H 0.6949 0.8072 -0.1279 0.031 Uiso 1 1 calc R
C18 C 0.6209(5) 0.7825(3) -0.0289(3) 0.0263(12) Uani 1 1 d .
H18 H 0.5344 0.7949 -0.0352 0.032 Uiso 1 1 calc R
C21 C 0.3799(4) 0.6731(3) 0.2089(2) 0.0157(10) Uani 1 1 d .
H21 H 0.4666 0.6619 0.2143 0.019 Uiso 1 1 calc R
C22 C 0.3143(5) 0.7524(3) 0.1955(2) 0.0209(11) Uani 1 1 d .
H22 H 0.3563 0.7950 0.1913 0.025 Uiso 1 1 calc R
C23 C 0.1883(5) 0.7690(3) 0.1882(2) 0.0242(12) Uani 1 1 d .
H23 H 0.1424 0.8228 0.1790 0.029 Uiso 1 1 calc R
C24 C 0.1302(4) 0.7057(3) 0.1945(2) 0.0216(11) Uani 1 1 d .
H24 H 0.0433 0.7158 0.1904 0.026 Uiso 1 1 calc R
C25 C 0.1984(4) 0.6278(3) 0.2069(2) 0.0152(10) Uani 1 1 d .
C26 C 0.1402(4) 0.5566(3) 0.2149(2) 0.0142(10) Uani 1 1 d .
H26A H 0.0509 0.5750 0.2058 0.017 Uiso 1 1 calc R
H26B H 0.1775 0.5238 0.1822 0.017 Uiso 1 1 calc R
C27 C 0.0805(4) 0.4931(3) 0.3352(2) 0.0138(10) Uani 1 1 d .
H27 H -0.0067 0.5092 0.3344 0.017 Uiso 1 1 calc R
C28 C 0.1533(4) 0.4490(2) 0.3898(2) 0.0113(9) Uani 1 1 d .
C29 C 0.1161(4) 0.4193(3) 0.4599(2) 0.0158(10) Uani 1 1 d .
C30 C -0.0054(4) 0.4090(3) 0.4808(2) 0.0165(10) Uani 1 1 d .
H30 H -0.0740 0.4191 0.4522 0.020 Uiso 1 1 calc R
C31 C -0.0048(4) 0.3808(3) 0.5527(2) 0.0201(11) Uani 1 1 d .
H31 H -0.0730 0.3685 0.5803 0.024 Uiso 1 1 calc R
C32 C 0.1148(5) 0.3744(3) 0.5755(2) 0.0233(12) Uani 1 1 d .
H32 H 0.1405 0.3575 0.6212 0.028 Uiso 1 1 calc R
C33 C 0.1903(4) 0.3974(3) 0.5189(2) 0.0164(10) Uani 1 1 d .
H33 H 0.2751 0.3981 0.5201 0.020 Uiso 1 1 calc R
C34 C 0.2675(4) 0.2083(3) 0.5088(3) 0.0254(12) Uani 1 1 d .
H34 H 0.3509 0.2078 0.5166 0.030 Uiso 1 1 calc R
C35 C 0.2095(5) 0.2311(3) 0.4449(3) 0.0249(12) Uani 1 1 d .
H35 H 0.2468 0.2486 0.4025 0.030 Uiso 1 1 calc R
C36 C 0.0850(5) 0.2228(3) 0.4561(3) 0.0231(11) Uani 1 1 d .
H36 H 0.0244 0.2341 0.4223 0.028 Uiso 1 1 calc R
C37 C 0.0675(4) 0.1951(3) 0.5263(2) 0.0216(11) Uani 1 1 d .
H37 H -0.0069 0.1841 0.5478 0.026 Uiso 1 1 calc R
C38 C 0.1798(5) 0.1863(3) 0.5590(3) 0.0245(12) Uani 1 1 d .
H38 H 0.1939 0.1687 0.6062 0.029 Uiso 1 1 calc R
Pd2 Pd 0.0000 0.0000 0.5000 0.01593(12) Uani 1 2 d S
Fe3 Fe -0.39839(6) 0.33433(4) 0.54555(3) 0.01694(16) Uani 1 1 d .
N31 n -0.2665(3) 0.0585(2) 0.5102(2) 0.0204(9) Uani 1 1 d .
N32 n -0.1602(3) 0.0795(2) 0.48767(19) 0.0179(9) Uani 1 1 d .
N33 n -0.1792(3) 0.1585(2) 0.4692(2) 0.0194(9) Uani 1 1 d .
N34 n 0.0670(4) 0.0525(2) 0.4100(2) 0.0226(9) Uani 1 1 d .
C41 C -0.0074(5) 0.0807(3) 0.3563(3) 0.0312(13) Uani 1 1 d .
H41 H -0.0903 0.0745 0.3613 0.037 Uiso 1 1 calc R
C42 C 0.0319(6) 0.1181(4) 0.2944(3) 0.0431(16) Uani 1 1 d .
H42 H -0.0240 0.1398 0.2580 0.052 Uiso 1 1 calc R
C43 C 0.1544(6) 0.1238(4) 0.2857(3) 0.0457(16) Uani 1 1 d .
H43 H 0.1842 0.1484 0.2431 0.055 Uiso 1 1 calc R
C44 C 0.2324(5) 0.0930(3) 0.3403(3) 0.0312(13) Uani 1 1 d .
H44 H 0.3169 0.0955 0.3354 0.037 Uiso 1 1 calc R
C45 C 0.1861(5) 0.0584(3) 0.4023(2) 0.0235(12) Uani 1 1 d .
C46 C 0.2659(5) 0.0267(3) 0.4637(3) 0.0243(12) Uani 1 1 d .
H46A H 0.3509 0.0336 0.4517 0.029 Uiso 1 1 calc R
H46B H 0.2340 0.0571 0.4990 0.029 Uiso 1 1 calc R
C47 C -0.3559(4) 0.1244(3) 0.5067(2) 0.0183(11) Uani 1 1 d .
H47 H -0.4399 0.1270 0.5196 0.022 Uiso 1 1 calc R
C48 C -0.3000(4) 0.1882(3) 0.4803(2) 0.0156(10) Uani 1 1 d .
C49 C -0.3458(4) 0.2759(3) 0.4696(2) 0.0122(10) Uani 1 1 d .
C50 C -0.2680(4) 0.3299(3) 0.4704(2) 0.0173(10) Uani 1 1 d .
H50 H -0.1813 0.3158 0.4760 0.021 Uiso 1 1 calc R
C51 C -0.3425(4) 0.4085(3) 0.4615(2) 0.0180(11) Uani 1 1 d .
H51 H -0.3146 0.4562 0.4605 0.022 Uiso 1 1 calc R
C52 C -0.4661(4) 0.4031(3) 0.4543(2) 0.0179(10) Uani 1 1 d .
H52 H -0.5356 0.4467 0.4477 0.021 Uiso 1 1 calc R
C53 C -0.4678(4) 0.3215(3) 0.4586(2) 0.0176(10) Uani 1 1 d .
H53 H -0.5384 0.3008 0.4548 0.021 Uiso 1 1 calc R
C54 C -0.3935(5) 0.2480(3) 0.6334(2) 0.0248(12) Uani 1 1 d .
H54 H -0.3781 0.1917 0.6367 0.030 Uiso 1 1 calc R
C55 C -0.5094(5) 0.3006(3) 0.6270(2) 0.0321(13) Uani 1 1 d .
H55 H -0.5863 0.2860 0.6256 0.039 Uiso 1 1 calc R
C56 C -0.4923(6) 0.3787(4) 0.6232(3) 0.0418(16) Uani 1 1 d .
H56 H -0.5554 0.4260 0.6185 0.050 Uiso 1 1 calc R
C57 C -0.3653(6) 0.3744(4) 0.6275(3) 0.0405(16) Uani 1 1 d .
H57 H -0.3275 0.4183 0.6263 0.049 Uiso 1 1 calc R
C58 C -0.3041(5) 0.2933(3) 0.6340(2) 0.0331(13) Uani 1 1 d .
H58 H -0.2177 0.2730 0.6380 0.040 Uiso 1 1 calc R
Pd3 Pd 0.5000 1.0000 0.0000 0.02068(13) Uani 1 2 d S
Fe4 Fe 0.75020(6) 1.28209(4) 0.05206(3) 0.01827(16) Uani 1 1 d .
N41 n 0.7491(4) 1.0191(2) 0.0155(2) 0.0215(9) Uani 1 1 d .
N42 n 0.6408(3) 1.0549(2) -0.0147(2) 0.0211(9) Uani 1 1 d .
N43 n 0.6364(4) 1.1324(2) -0.03595(19) 0.0198(9) Uani 1 1 d .
N44 n 0.5606(4) 0.9496(2) 0.0959(2) 0.0247(10) Uani 1 1 d .
C61 C 0.4797(5) 0.9449(3) 0.1481(3) 0.0281(12) Uani 1 1 d .
H61 H 0.3943 0.9635 0.1391 0.034 Uiso 1 1 calc R
C62 C 0.5167(6) 0.9140(3) 0.2141(3) 0.0368(14) Uani 1 1 d .
H62 H 0.4578 0.9129 0.2500 0.044 Uiso 1 1 calc R
C63 C 0.6403(6) 0.8848(3) 0.2275(3) 0.0406(15) Uani 1 1 d .
H63 H 0.6675 0.8621 0.2726 0.049 Uiso 1 1 calc R
C64 C 0.7249(5) 0.8892(3) 0.1737(3) 0.0353(14) Uani 1 1 d .
H64 H 0.8105 0.8693 0.1816 0.042 Uiso 1 1 calc R
C65 C 0.6822(5) 0.9230(3) 0.1086(3) 0.0258(12) Uani 1 1 d .
C66 C 0.7695(5) 0.9335(3) 0.0480(3) 0.0274(12) Uani 1 1 d .
H66A H 0.8559 0.9134 0.0631 0.033 Uiso 1 1 calc R
H66B H 0.7538 0.9025 0.0155 0.033 Uiso 1 1 calc R
C67 C 0.8161(4) 1.0739(3) 0.0142(2) 0.0215(11) Uani 1 1 d .
H67 H 0.8965 1.0652 0.0315 0.026 Uiso 1 1 calc R
C68 C 0.7430(4) 1.1463(3) -0.0180(2) 0.0169(10) Uani 1 1 d .
C69 C 0.7648(4) 1.2270(3) -0.0279(2) 0.0166(10) Uani 1 1 d .
C70 C 0.8789(4) 1.2467(3) -0.0171(2) 0.0205(11) Uani 1 1 d .
H70 H 0.9554 1.2098 -0.0069 0.025 Uiso 1 1 calc R
C71 C 0.8577(4) 1.3311(3) -0.0243(2) 0.0220(11) Uani 1 1 d .
H71 H 0.9177 1.3605 -0.0197 0.026 Uiso 1 1 calc R
C72 C 0.7304(4) 1.3644(3) -0.0396(2) 0.0190(11) Uani 1 1 d .
H72 H 0.6912 1.4197 -0.0474 0.023 Uiso 1 1 calc R
C73 C 0.6733(4) 1.3002(3) -0.0412(2) 0.0166(10) Uani 1 1 d .
H73 H 0.5888 1.3049 -0.0496 0.020 Uiso 1 1 calc R
C74 C 0.7150(5) 1.2006(3) 0.1372(2) 0.0297(13) Uani 1 1 d .
H74 H 0.7086 1.1469 0.1392 0.036 Uiso 1 1 calc R
C75 C 0.8236(5) 1.2263(3) 0.1446(2) 0.0293(13) Uani 1 1 d .
H75 H 0.9034 1.1927 0.1524 0.035 Uiso 1 1 calc R
C76 C 0.7941(5) 1.3100(3) 0.1385(2) 0.0262(12) Uani 1 1 d .
H76 H 0.8503 1.3425 0.1421 0.031 Uiso 1 1 calc R
C77 C 0.6662(4) 1.3374(3) 0.1263(2) 0.0229(11) Uani 1 1 d .
H77 H 0.6216 1.3915 0.1194 0.028 Uiso 1 1 calc R
C78 C 0.6170(5) 1.2691(3) 0.1262(2) 0.0246(12) Uani 1 1 d .
H78 H 0.5331 1.2693 0.1199 0.030 Uiso 1 1 calc R
B1 B 0.0681(6) 1.0027(4) 0.1349(3) 0.0318(15) Uani 1 1 d .
F11 F 0.0769(3) 1.06205(19) 0.07743(17) 0.0452(9) Uani 1 1 d .
F12 F -0.0108(4) 1.0368(2) 0.1808(2) 0.0762(13) Uani 1 1 d .
F13 F 0.0172(3) 0.94462(18) 0.11760(16) 0.0416(8) Uani 1 1 d .
F14 F 0.1817(3) 0.9661(2) 0.1625(2) 0.0770(14) Uani 1 1 d .
B2 B 0.7853(5) 0.6541(4) 0.2324(3) 0.0238(13) Uani 1 1 d .
F21 F 0.8643(3) 0.6479(2) 0.17688(15) 0.0426(9) Uani 1 1 d .
F22 F 0.8077(3) 0.71255(18) 0.26253(16) 0.0509(10) Uani 1 1 d .
F23 F 0.8076(3) 0.58023(17) 0.27889(14) 0.0318(7) Uani 1 1 d .
F24 F 0.6649(2) 0.67216(18) 0.21025(14) 0.0334(7) Uani 1 1 d .
B3 B 0.5883(6) 0.0156(4) 0.3645(3) 0.0320(15) Uani 1 1 d .
F31 F 0.7141(3) 0.01166(19) 0.36975(16) 0.0416(8) Uani 1 1 d .
F32 F 0.5614(3) -0.06021(19) 0.37987(17) 0.0481(9) Uani 1 1 d .
F33 F 0.5488(3) 0.05429(19) 0.29981(16) 0.0485(9) Uani 1 1 d .
F34 F 0.5259(3) 0.0622(2) 0.40907(18) 0.0582(11) Uani 1 1 d .
B4 B 0.0585(5) 0.3434(3) 0.2477(3) 0.0203(13) Uani 1 1 d .
F41 F -0.0138(3) 0.3265(2) 0.30526(14) 0.0392(8) Uani 1 1 d .
F42 F 0.1789(2) 0.33610(17) 0.26613(15) 0.0296(7) Uani 1 1 d .
F43 F 0.0534(3) 0.29361(18) 0.20467(15) 0.0398(8) Uani 1 1 d .
F44 F 0.0122(2) 0.42354(16) 0.21390(14) 0.0270(7) Uani 1 1 d .
O1 O 0.0975(6) 0.0674(4) 0.7068(3) 0.073(2) Uani 0.75 1 d P
O2 O -0.1521(8) 0.0961(5) 0.6703(4) 0.106(3) Uani 0.75 1 d P

loop_
_atom_site_aniso_label
_atom_site_aniso_U_11
_atom_site_aniso_U_22
_atom_site_aniso_U_33
_atom_site_aniso_U_23
_atom_site_aniso_U_13
_atom_site_aniso_U_12
Pd1 0.00894(18) 0.01175(19) 0.01466(18) -0.00064(15) -0.00010(14) -0.00119(15)
Fe1 0.0184(4) 0.0151(4) 0.0184(4) -0.0015(3) 0.0029(3) -0.0050(3)
Fe2 0.0158(4) 0.0127(4) 0.0174(3) -0.0015(3) 0.0010(3) -0.0023(3)
N11 0.011(2) 0.013(2) 0.0141(19) -0.0017(16) -0.0016(16) -0.0034(17)
N12 0.008(2) 0.013(2) 0.019(2) -0.0014(17) -0.0006(16) 0.0002(16)
N13 0.016(2) 0.013(2) 0.0119(19) -0.0022(16) -0.0012(16) -0.0038(17)
N14 0.014(2) 0.012(2) 0.0126(19) 0.0012(16) -0.0005(16) -0.0008(17)
N21 0.010(2) 0.015(2) 0.016(2) -0.0017(17) -0.0039(16) -0.0039(17)
N22 0.011(2) 0.014(2) 0.015(2) -0.0004(17) -0.0009(16) -0.0011(17)
N23 0.012(2) 0.014(2) 0.017(2) -0.0011(17) 0.0001(16) -0.0017(17)
N24 0.015(2) 0.014(2) 0.0112(19) 0.0012(16) -0.0001(16) -0.0021(17)
C1 0.012(2) 0.018(3) 0.018(2) -0.004(2) -0.001(2) -0.002(2)
C2 0.023(3) 0.017(3) 0.016(2) -0.002(2) 0.003(2) -0.010(2)
C3 0.022(3) 0.017(3) 0.022(3) 0.000(2) 0.000(2) 0.000(2)
C4 0.015(3) 0.021(3) 0.016(2) 0.000(2) -0.003(2) -0.001(2)
C5 0.011(2) 0.019(3) 0.010(2) 0.000(2) 0.0029(18) -0.004(2)
C6 0.014(3) 0.023(3) 0.012(2) 0.001(2) -0.0035(19) -0.005(2)
C7 0.010(2) 0.014(2) 0.022(3) -0.005(2) 0.002(2) -0.006(2)
C8 0.011(2) 0.013(2) 0.018(2) -0.005(2) 0.004(2) -0.005(2)
C9 0.020(3) 0.010(2) 0.018(2) -0.002(2) 0.001(2) -0.003(2)
C10 0.019(3) 0.019(3) 0.029(3) -0.002(2) 0.003(2) -0.001(2)
C11 0.028(3) 0.025(3) 0.023(3) -0.005(2) 0.011(2) -0.006(2)
C12 0.036(3) 0.024(3) 0.015(3) -0.006(2) 0.005(2) -0.008(3)
C13 0.025(3) 0.016(3) 0.016(2) -0.004(2) 0.000(2) -0.008(2)
C14 0.033(3) 0.018(3) 0.024(3) -0.006(2) 0.007(2) -0.012(2)
C15 0.023(3) 0.017(3) 0.031(3) -0.002(2) -0.004(2) -0.011(2)
C16 0.032(3) 0.018(3) 0.029(3) 0.001(2) 0.008(2) -0.013(2)
C17 0.038(3) 0.017(3) 0.023(3) 0.003(2) -0.003(2) -0.012(2)
C18 0.017(3) 0.016(3) 0.044(3) -0.007(2) 0.002(2) 0.001(2)
C21 0.018(3) 0.018(3) 0.010(2) 0.002(2) 0.0014(19) -0.008(2)
C22 0.030(3) 0.014(3) 0.019(3) -0.004(2) 0.003(2) -0.009(2)
C23 0.025(3) 0.015(3) 0.025(3) 0.001(2) 0.001(2) 0.003(2)
C24 0.017(3) 0.021(3) 0.022(3) 0.002(2) -0.002(2) 0.002(2)
C25 0.017(3) 0.018(3) 0.010(2) -0.001(2) -0.0012(19) -0.002(2)
C26 0.011(2) 0.016(3) 0.013(2) 0.000(2) -0.0023(19) -0.002(2)
C27 0.006(2) 0.017(3) 0.019(2) -0.006(2) 0.0047(19) -0.003(2)
C28 0.012(2) 0.005(2) 0.016(2) -0.0001(19) -0.0014(19) -0.0033(19)
C29 0.017(3) 0.009(2) 0.020(2) -0.006(2) 0.004(2) 0.001(2)
C30 0.014(2) 0.012(2) 0.022(3) -0.003(2) 0.006(2) -0.002(2)
C31 0.025(3) 0.014(3) 0.021(3) -0.005(2) 0.008(2) -0.004(2)
C32 0.037(3) 0.019(3) 0.013(2) -0.002(2) 0.002(2) -0.005(2)
C33 0.017(3) 0.013(2) 0.018(2) -0.003(2) 0.001(2) -0.002(2)
C34 0.015(3) 0.012(3) 0.045(3) -0.004(2) 0.004(2) 0.002(2)
C35 0.034(3) 0.012(3) 0.027(3) -0.008(2) 0.013(2) -0.002(2)
C36 0.023(3) 0.013(3) 0.031(3) -0.004(2) 0.000(2) 0.000(2)
C37 0.022(3) 0.012(3) 0.031(3) -0.001(2) 0.002(2) -0.006(2)
C38 0.028(3) 0.016(3) 0.025(3) 0.003(2) -0.005(2) -0.002(2)
Pd2 0.0141(3) 0.0104(3) 0.0220(3) -0.0031(2) -0.0033(2) 0.0005(2)
Fe3 0.0201(4) 0.0147(4) 0.0153(3) -0.0029(3) -0.0009(3) -0.0026(3)
N31 0.015(2) 0.019(2) 0.030(2) -0.0057(19) -0.0044(18) -0.0048(19)
N32 0.014(2) 0.012(2) 0.027(2) -0.0026(18) -0.0007(18) -0.0029(17)
N33 0.015(2) 0.014(2) 0.028(2) -0.0023(18) -0.0033(18) -0.0023(18)
N34 0.024(2) 0.016(2) 0.024(2) -0.0021(19) -0.0049(19) 0.0005(19)
C41 0.022(3) 0.035(3) 0.031(3) -0.010(3) -0.003(2) 0.009(3)
C42 0.045(4) 0.055(4) 0.017(3) 0.002(3) -0.007(3) 0.007(3)
C43 0.049(4) 0.045(4) 0.030(3) 0.005(3) 0.007(3) 0.003(3)
C44 0.025(3) 0.027(3) 0.036(3) -0.004(3) 0.002(3) 0.002(3)
C45 0.030(3) 0.013(3) 0.028(3) -0.004(2) 0.001(2) -0.006(2)
C46 0.025(3) 0.014(3) 0.033(3) -0.001(2) -0.003(2) -0.007(2)
C47 0.013(3) 0.023(3) 0.019(2) -0.006(2) -0.004(2) -0.001(2)
C48 0.016(3) 0.014(2) 0.017(2) -0.002(2) -0.003(2) -0.003(2)
C49 0.010(2) 0.013(2) 0.009(2) 0.0022(19) -0.0006(18) 0.001(2)
C50 0.015(3) 0.016(3) 0.019(2) 0.000(2) 0.000(2) -0.005(2)
C51 0.020(3) 0.013(2) 0.020(3) -0.001(2) 0.002(2) -0.004(2)
C52 0.015(3) 0.016(3) 0.018(2) 0.000(2) -0.001(2) 0.002(2)
C53 0.015(3) 0.018(3) 0.020(3) -0.005(2) 0.001(2) -0.002(2)
C54 0.038(3) 0.019(3) 0.014(3) 0.001(2) 0.003(2) -0.006(3)
C55 0.034(3) 0.040(4) 0.019(3) 0.000(3) 0.010(2) -0.010(3)
C56 0.065(5) 0.031(3) 0.016(3) -0.003(3) 0.011(3) 0.011(3)
C57 0.076(5) 0.038(4) 0.018(3) -0.011(3) -0.002(3) -0.027(4)
C58 0.039(3) 0.037(4) 0.021(3) 0.000(3) -0.010(3) -0.007(3)
Pd3 0.0210(3) 0.0179(3) 0.0262(3) -0.0046(2) -0.0029(2) -0.0099(2)
Fe4 0.0220(4) 0.0153(4) 0.0180(4) -0.0039(3) -0.0033(3) -0.0039(3)
N41 0.017(2) 0.013(2) 0.032(2) -0.0022(19) 0.0019(19) -0.0027(18)
N42 0.018(2) 0.017(2) 0.029(2) -0.0025(19) -0.0064(19) -0.0077(19)
N43 0.021(2) 0.016(2) 0.023(2) -0.0017(18) -0.0011(18) -0.0077(18)
N44 0.023(2) 0.021(2) 0.031(2) -0.004(2) -0.003(2) -0.009(2)
C61 0.026(3) 0.025(3) 0.031(3) -0.001(2) -0.005(2) -0.004(2)
C62 0.047(4) 0.038(4) 0.028(3) -0.004(3) -0.002(3) -0.017(3)
C63 0.047(4) 0.038(4) 0.035(3) 0.002(3) -0.011(3) -0.013(3)
C64 0.037(3) 0.026(3) 0.041(3) 0.002(3) -0.015(3) -0.008(3)
C65 0.028(3) 0.015(3) 0.038(3) -0.007(2) -0.006(3) -0.010(2)
C66 0.026(3) 0.013(3) 0.043(3) -0.006(2) -0.006(3) -0.002(2)
C67 0.017(3) 0.019(3) 0.032(3) -0.009(2) -0.003(2) -0.008(2)
C68 0.019(3) 0.015(3) 0.019(2) -0.007(2) 0.002(2) -0.006(2)
C69 0.019(3) 0.015(3) 0.014(2) -0.001(2) -0.002(2) -0.002(2)
C70 0.017(3) 0.016(3) 0.026(3) -0.003(2) -0.001(2) -0.003(2)
C71 0.024(3) 0.018(3) 0.026(3) -0.002(2) -0.006(2) -0.011(2)
C72 0.027(3) 0.010(2) 0.021(3) -0.004(2) 0.000(2) -0.005(2)
C73 0.016(3) 0.016(3) 0.018(2) -0.003(2) -0.002(2) -0.003(2)
C74 0.051(4) 0.019(3) 0.017(3) -0.002(2) 0.002(3) -0.004(3)
C75 0.036(3) 0.028(3) 0.016(3) -0.001(2) -0.009(2) 0.008(3)
C76 0.030(3) 0.031(3) 0.021(3) -0.012(2) -0.012(2) -0.003(3)
C77 0.026(3) 0.019(3) 0.022(3) -0.005(2) 0.001(2) -0.003(2)
C78 0.031(3) 0.027(3) 0.016(3) -0.004(2) 0.003(2) -0.010(3)
B1 0.035(4) 0.025(4) 0.035(4) -0.007(3) -0.010(3) -0.002(3)
F11 0.044(2) 0.0297(19) 0.058(2) 0.0012(17) 0.0055(17) -0.0134(16)
F12 0.113(4) 0.045(2) 0.061(3) -0.020(2) 0.022(3) 0.005(2)
F13 0.040(2) 0.0285(18) 0.056(2) 0.0003(16) -0.0163(17) -0.0111(16)
F14 0.040(2) 0.038(2) 0.145(4) 0.011(2) -0.051(2) -0.0102(18)
B2 0.021(3) 0.026(3) 0.026(3) -0.009(3) -0.005(3) -0.006(3)
F21 0.0166(16) 0.068(2) 0.0356(18) -0.0003(17) 0.0012(14) -0.0052(16)
F22 0.086(3) 0.0227(18) 0.046(2) -0.0002(16) -0.0344(19) -0.0149(18)
F23 0.0383(18) 0.0220(17) 0.0350(17) -0.0017(14) -0.0152(14) -0.0068(14)
F24 0.0143(15) 0.047(2) 0.0352(17) -0.0062(15) -0.0027(13) -0.0002(14)
B3 0.032(4) 0.034(4) 0.030(4) -0.005(3) -0.003(3) -0.007(3)
F31 0.0264(18) 0.043(2) 0.052(2) -0.0029(17) 0.0003(16) -0.0080(16)
F32 0.047(2) 0.033(2) 0.057(2) 0.0108(17) -0.0086(18) -0.0139(17)
F33 0.064(2) 0.035(2) 0.045(2) -0.0017(17) -0.0198(18) -0.0089(18)
F34 0.034(2) 0.094(3) 0.064(2) -0.048(2) 0.0113(18) -0.021(2)
B4 0.020(3) 0.025(3) 0.017(3) -0.002(3) -0.004(2) -0.008(3)
F41 0.0237(17) 0.058(2) 0.0289(17) 0.0090(16) 0.0025(14) -0.0130(16)
F42 0.0126(15) 0.0327(18) 0.0433(18) -0.0084(15) -0.0087(13) -0.0020(13)
F43 0.051(2) 0.0321(19) 0.0413(19) -0.0106(16) -0.0122(16) -0.0138(16)
F44 0.0233(16) 0.0255(17) 0.0279(16) -0.0010(13) -0.0053(13) 0.0003(13)
O1 0.082(5) 0.067(5) 0.070(5) -0.010(4) 0.005(4) -0.023(4)
O2 0.118(7) 0.067(5) 0.119(7) -0.019(5) -0.032(6) 0.018(5)

loop_
_atom_type_symbol
_atom_type_description
_atom_type_scat_dispersion_real
_atom_type_scat_dispersion_imag
_atom_type_scat_source
C C 0.0033 0.0016 'International Tables Vol C Tables 4.2.6.8 and 6.1.1.4'
H H 0.0000 0.0000 'International Tables Vol C Tables 4.2.6.8 and 6.1.1.4'
N N 0.0061 0.0033 'International Tables Vol C Tables 4.2.6.8 and 6.1.1.4'
B B 0.0013 0.0007 'International Tables Vol C Tables 4.2.6.8 and 6.1.1.4'
F F 0.0171 0.0103 'International Tables Vol C Tables 4.2.6.8 and 6.1.1.4'
Fe Fe 0.3463 0.8444 'International Tables Vol C Tables 4.2.6.8 and 6.1.1.4'
Pd Pd -0.9988 1.0072 'International Tables Vol C Tables 4.2.6.8 and 6.1.1.4'
O O 0.0106 0.0060 'International Tables Vol C Tables 4.2.6.8 and 6.1.1.4'

loop_
_geom_angle_atom_site_label_1
_geom_angle_atom_site_label_2
_geom_angle_atom_site_label_3
_geom_angle
_geom_angle_site_symmetry_1
_geom_angle_site_symmetry_3
N12 Pd1 N22 178.99(15) . .
N12 Pd1 N14 86.89(14) . .
N22 Pd1 N14 92.86(14) . .
N12 Pd1 N24 92.46(14) . .
N22 Pd1 N24 87.81(14) . .
N14 Pd1 N24 178.79(15) . .
C9 Fe1 C16 151.7(2) . .
C9 Fe1 C15 118.10(19) . .
C16 Fe1 C15 40.84(19) . .
C9 Fe1 C10 41.00(18) . .
C16 Fe1 C10 117.0(2) . .
C15 Fe1 C10 106.3(2) . .
C9 Fe1 C13 41.06(17) . .
C16 Fe1 C13 165.03(19) . .
C15 Fe1 C13 153.54(18) . .
C10 Fe1 C13 68.73(19) . .
C9 Fe1 C17 165.9(2) . .
C16 Fe1 C17 40.93(19) . .
C15 Fe1 C17 68.2(2) . .
C10 Fe1 C17 152.3(2) . .
C13 Fe1 C17 128.21(19) . .
C9 Fe1 C18 128.12(19) . .
C16 Fe1 C18 68.3(2) . .
C15 Fe1 C18 67.8(2) . .
C10 Fe1 C18 164.9(2) . .
C13 Fe1 C18 109.9(2) . .
C17 Fe1 C18 40.21(19) . .
C9 Fe1 C12 68.88(18) . .
C16 Fe1 C12 126.3(2) . .
C15 Fe1 C12 163.6(2) . .
C10 Fe1 C12 68.4(2) . .
C13 Fe1 C12 40.78(18) . .
C17 Fe1 C12 108.7(2) . .
C18 Fe1 C12 121.0(2) . .
C9 Fe1 C11 68.69(19) . .
C16 Fe1 C11 106.4(2) . .
C15 Fe1 C11 125.8(2) . .
C10 Fe1 C11 40.64(19) . .
C13 Fe1 C11 68.34(19) . .
C17 Fe1 C11 119.1(2) . .
C18 Fe1 C11 154.0(2) . .
C12 Fe1 C11 40.39(19) . .
C9 Fe1 C14 108.10(19) . .
C16 Fe1 C14 68.5(2) . .
C15 Fe1 C14 40.49(19) . .
C10 Fe1 C14 126.6(2) . .
C13 Fe1 C14 120.43(19) . .
C17 Fe1 C14 67.8(2) . .
C18 Fe1 C14 40.07(19) . .
C12 Fe1 C14 154.8(2) . .
C11 Fe1 C14 163.8(2) . .
C33 Fe2 C29 41.04(17) . .
C33 Fe2 C34 107.20(19) . .
C29 Fe2 C34 126.02(19) . .
C33 Fe2 C32 40.66(18) . .
C29 Fe2 C32 68.48(18) . .
C34 Fe2 C32 119.6(2) . .
C33 Fe2 C38 125.48(19) . .
C29 Fe2 C38 163.24(19) . .
C34 Fe2 C38 40.51(19) . .
C32 Fe2 C38 107.6(2) . .
C33 Fe2 C35 119.59(19) . .
C29 Fe2 C35 107.76(19) . .
C34 Fe2 C35 40.5(2) . .
C32 Fe2 C35 154.2(2) . .
C38 Fe2 C35 68.2(2) . .
C33 Fe2 C36 154.79(19) . .
C29 Fe2 C36 120.34(19) . .
C34 Fe2 C36 68.1(2) . .
C32 Fe2 C36 163.54(19) . .
C38 Fe2 C36 68.0(2) . .
C35 Fe2 C36 40.64(19) . .
C33 Fe2 C37 163.03(18) . .
C29 Fe2 C37 154.90(19) . .
C34 Fe2 C37 67.91(19) . .
C32 Fe2 C37 126.28(19) . .
C38 Fe2 C37 40.38(18) . .
C35 Fe2 C37 68.05(19) . .
C36 Fe2 C37 40.26(18) . .
C33 Fe2 C31 68.42(18) . .
C29 Fe2 C31 68.61(18) . .
C34 Fe2 C31 153.9(2) . .
C32 Fe2 C31 40.22(19) . .
C38 Fe2 C31 119.7(2) . .
C35 Fe2 C31 164.3(2) . .
C36 Fe2 C31 126.87(19) . .
C37 Fe2 C31 108.35(19) . .
C33 Fe2 C30 68.78(18) . .
C29 Fe2 C30 40.88(17) . .
C34 Fe2 C30 163.89(19) . .
C32 Fe2 C30 68.18(19) . .
C38 Fe2 C30 154.42(19) . .
C35 Fe2 C30 126.70(19) . .
C36 Fe2 C30 108.50(19) . .
C37 Fe2 C30 120.42(18) . .
C31 Fe2 C30 40.74(18) . .
N12 N11 C7 109.1(4) . .
N12 N11 C6 119.2(3) . .
C7 N11 C6 131.3(4) . .
N13 N12 N11 109.6(3) . .
N13 N12 Pd1 128.4(3) . .
N11 N12 Pd1 121.3(3) . .
N12 N13 C8 106.9(3) . .
C1 N14 C5 119.4(4) . .
C1 N14 Pd1 119.4(3) . .
C5 N14 Pd1 121.0(3) . .
C27 N21 N22 109.7(4) . .
C27 N21 C26 131.5(4) . .
N22 N21 C26 118.6(3) . .
N23 N22 N21 109.3(3) . .
N23 N22 Pd1 129.3(3) . .
N21 N22 Pd1 120.9(3) . .
N22 N23 C28 107.0(3) . .
C21 N24 C25 120.1(4) . .
C21 N24 Pd1 119.1(3) . .
C25 N24 Pd1 120.3(3) . .
N14 C1 C2 121.9(4) . .
N14 C1 H1 119.1 . .
C2 C1 H1 119.1 . .
C3 C2 C1 119.2(4) . .
C3 C2 H2 120.4 . .
C1 C2 H2 120.4 . .
C2 C3 C4 118.8(4) . .
C2 C3 H3 120.6 . .
C4 C3 H3 120.6 . .
C5 C4 C3 119.8(4) . .
C5 C4 H4 120.1 . .
C3 C4 H4 120.1 . .
N14 C5 C4 120.9(4) . .
N14 C5 C6 117.0(4) . .
C4 C5 C6 122.1(4) . .
N11 C6 C5 109.2(3) . .
N11 C6 H6A 109.8 . .
C5 C6 H6A 109.8 . .
N11 C6 H6B 109.8 . .
C5 C6 H6B 109.8 . .
H6A C6 H6B 108.3 . .
N11 C7 C8 105.9(4) . .
N11 C7 H7 127.0 . .
C8 C7 H7 127.0 . .
N13 C8 C7 108.5(4) . .
N13 C8 C9 122.1(4) . .
C7 C8 C9 129.1(4) . .
C10 C9 C13 107.7(4) . .
C10 C9 C8 125.3(4) . .
C13 C9 C8 126.9(4) . .
C10 C9 Fe1 69.9(3) . .
C13 C9 Fe1 69.9(3) . .
C8 C9 Fe1 128.3(3) . .
C11 C10 C9 108.0(4) . .
C11 C10 Fe1 70.1(3) . .
C9 C10 Fe1 69.1(3) . .
C11 C10 H10 126.0 . .
C9 C10 H10 126.0 . .
Fe1 C10 H10 126.3 . .
C12 C11 C10 108.3(4) . .
C12 C11 Fe1 69.7(3) . .
C10 C11 Fe1 69.2(3) . .
C12 C11 H11 125.8 . .
C10 C11 H11 125.8 . .
Fe1 C11 H11 126.8 . .
C11 C12 C13 108.0(4) . .
C11 C12 Fe1 69.9(3) . .
C13 C12 Fe1 69.3(3) . .
C11 C12 H12 126.0 . .
C13 C12 H12 126.0 . .
Fe1 C12 H12 126.4 . .
C12 C13 C9 107.9(4) . .
C12 C13 Fe1 69.9(3) . .
C9 C13 Fe1 69.0(2) . .
C12 C13 H13 126.0 . .
C9 C13 H13 126.0 . .
Fe1 C13 H13 126.6 . .
C18 C14 C15 107.6(4) . .
C18 C14 Fe1 69.6(3) . .
C15 C14 Fe1 69.0(3) . .
C18 C14 H14 126.2 . .
C15 C14 H14 126.2 . .
Fe1 C14 H14 126.8 . .
C14 C15 C16 108.4(4) . .
C14 C15 Fe1 70.5(3) . .
C16 C15 Fe1 69.4(3) . .
C14 C15 H15 125.8 . .
C16 C15 H15 125.8 . .
Fe1 C15 H15 125.9 . .
C15 C16 C17 107.1(4) . .
C15 C16 Fe1 69.8(3) . .
C17 C16 Fe1 70.0(3) . .
C15 C16 H16 126.4 . .
C17 C16 H16 126.4 . .
Fe1 C16 H16 125.4 . .
C18 C17 C16 108.0(4) . .
C18 C17 Fe1 70.0(3) . .
C16 C17 Fe1 69.1(3) . .
C18 C17 H17 126.0 . .
C16 C17 H17 126.0 . .
Fe1 C17 H17 126.5 . .
C14 C18 C17 108.8(4) . .
C14 C18 Fe1 70.4(3) . .
C17 C18 Fe1 69.8(3) . .
C14 C18 H18 125.6 . .
C17 C18 H18 125.6 . .
Fe1 C18 H18 125.8 . .
N24 C21 C22 120.8(4) . .
N24 C21 H21 119.6 . .
C22 C21 H21 119.6 . .
C23 C22 C21 119.9(4) . .
C23 C22 H22 120.1 . .
C21 C22 H22 120.1 . .
C24 C23 C22 118.6(5) . .
C24 C23 H23 120.7 . .
C22 C23 H23 120.7 . .
C23 C24 C25 120.0(4) . .
C23 C24 H24 120.0 . .
C25 C24 H24 120.0 . .
N24 C25 C24 120.6(4) . .
N24 C25 C26 117.0(4) . .
C24 C25 C26 122.4(4) . .
N21 C26 C25 109.3(3) . .
N21 C26 H26A 109.8 . .
C25 C26 H26A 109.8 . .
N21 C26 H26B 109.8 . .
C25 C26 H26B 109.8 . .
H26A C26 H26B 108.3 . .
N21 C27 C28 105.2(4) . .
N21 C27 H27 127.4 . .
C28 C27 H27 127.4 . .
N23 C28 C27 108.8(4) . .
N23 C28 C29 122.1(4) . .
C27 C28 C29 129.0(4) . .
C33 C29 C30 107.8(4) . .
C33 C29 C28 127.6(4) . .
C30 C29 C28 124.6(4) . .
C33 C29 Fe2 69.2(3) . .
C30 C29 Fe2 70.1(3) . .
C28 C29 Fe2 127.2(3) . .
C29 C30 C31 107.6(4) . .
C29 C30 Fe2 69.0(3) . .
C31 C30 Fe2 69.6(3) . .
C29 C30 H30 126.2 . .
C31 C30 H30 126.2 . .
Fe2 C30 H30 126.7 . .
C32 C31 C30 108.0(4) . .
C32 C31 Fe2 69.5(3) . .
C30 C31 Fe2 69.7(3) . .
C32 C31 H31 126.0 . .
C30 C31 H31 126.0 . .
Fe2 C31 H31 126.4 . .
C31 C32 C33 108.8(4) . .
C31 C32 Fe2 70.2(3) . .
C33 C32 Fe2 69.2(3) . .
C31 C32 H32 125.6 . .
C33 C32 H32 125.6 . .
Fe2 C32 H32 126.5 . .
C32 C33 C29 107.8(4) . .
C32 C33 Fe2 70.1(3) . .
C29 C33 Fe2 69.8(2) . .
C32 C33 H33 126.1 . .
C29 C33 H33 126.1 . .
Fe2 C33 H33 125.6 . .
C38 C34 C35 108.3(4) . .
C38 C34 Fe2 69.8(3) . .
C35 C34 Fe2 70.0(3) . .
C38 C34 H34 125.8 . .
C35 C34 H34 125.8 . .
Fe2 C34 H34 125.9 . .
C34 C35 C36 107.5(4) . .
C34 C35 Fe2 69.5(3) . .
C36 C35 Fe2 69.7(3) . .
C34 C35 H35 126.3 . .
C36 C35 H35 126.3 . .
Fe2 C35 H35 126.1 . .
C37 C36 C35 108.0(4) . .
C37 C36 Fe2 69.9(3) . .
C35 C36 Fe2 69.6(3) . .
C37 C36 H36 126.0 . .
C35 C36 H36 126.0 . .
Fe2 C36 H36 126.1 . .
C36 C37 C38 108.3(4) . .
C36 C37 Fe2 69.8(3) . .
C38 C37 Fe2 69.6(3) . .
C36 C37 H37 125.8 . .
C38 C37 H37 125.8 . .
Fe2 C37 H37 126.3 . .
C37 C38 C34 107.9(4) . .
C37 C38 Fe2 70.1(3) . .
C34 C38 Fe2 69.7(3) . .
C37 C38 H38 126.1 . .
C34 C38 H38 126.1 . .
Fe2 C38 H38 125.8 . .
N32 Pd2 N32 180.000(1) 2_556 .
N32 Pd2 N34 87.58(16) 2_556 .
N32 Pd2 N34 92.42(16) . .
N32 Pd2 N34 92.42(16) 2_556 2_556
N32 Pd2 N34 87.58(16) . 2_556
N34 Pd2 N34 180.0 . 2_556
C49 Fe3 C57 153.1(2) . .
C49 Fe3 C58 118.2(2) . .
C57 Fe3 C58 40.6(2) . .
C49 Fe3 C50 40.84(17) . .
C57 Fe3 C50 118.8(2) . .
C58 Fe3 C50 105.7(2) . .
C49 Fe3 C56 164.1(2) . .
C57 Fe3 C56 40.4(2) . .
C58 Fe3 C56 67.9(2) . .
C50 Fe3 C56 154.7(2) . .
C49 Fe3 C53 40.70(17) . .
C57 Fe3 C53 164.6(2) . .
C58 Fe3 C53 154.1(2) . .
C50 Fe3 C53 68.20(18) . .
C56 Fe3 C53 128.1(2) . .
C49 Fe3 C51 68.58(18) . .
C57 Fe3 C51 107.5(2) . .
C58 Fe3 C51 124.6(2) . .
C50 Fe3 C51 40.54(17) . .
C56 Fe3 C51 121.6(2) . .
C53 Fe3 C51 68.10(18) . .
C49 Fe3 C52 68.47(18) . .
C57 Fe3 C52 126.8(2) . .
C58 Fe3 C52 162.7(2) . .
C50 Fe3 C52 68.15(18) . .
C56 Fe3 C52 110.3(2) . .
C53 Fe3 C52 40.43(17) . .
C51 Fe3 C52 40.49(17) . .
C49 Fe3 C54 106.87(19) . .
C57 Fe3 C54 67.8(2) . .
C58 Fe3 C54 40.2(2) . .
C50 Fe3 C54 124.3(2) . .
C56 Fe3 C54 67.5(2) . .
C53 Fe3 C54 121.08(19) . .
C51 Fe3 C54 161.3(2) . .
C52 Fe3 C54 156.50(19) . .
C49 Fe3 C55 126.3(2) . .
C57 Fe3 C55 67.6(2) . .
C58 Fe3 C55 67.4(2) . .
C50 Fe3 C55 162.1(2) . .
C56 Fe3 C55 40.1(2) . .
C53 Fe3 C55 110.3(2) . .
C51 Fe3 C55 156.9(2) . .
C52 Fe3 C55 123.1(2) . .
C54 Fe3 C55 39.9(2) . .
C47 N31 N32 109.7(4) . .
C47 N31 C46 131.8(4) . 2_556
N32 N31 C46 118.5(4) . 2_556
N33 N32 N31 109.1(4) . .
N33 N32 Pd2 128.2(3) . .
N31 N32 Pd2 121.6(3) . .
N32 N33 C48 107.5(4) . .
C41 N34 C45 118.8(4) . .
C41 N34 Pd2 119.8(3) . .
C45 N34 Pd2 121.4(3) . .
N34 C41 C42 122.5(5) . .
N34 C41 H41 118.7 . .
C42 C41 H41 118.7 . .
C41 C42 C43 119.1(5) . .
C41 C42 H42 120.5 . .
C43 C42 H42 120.5 . .
C44 C43 C42 118.8(5) . .
C44 C43 H43 120.6 . .
C42 C43 H43 120.6 . .
C43 C44 C45 119.4(5) . .
C43 C44 H44 120.3 . .
C45 C44 H44 120.3 . .
N34 C45 C44 121.4(5) . .
N34 C45 C46 117.1(4) . .
C44 C45 C46 121.5(5) . .
N31 C46 C45 109.7(4) 2_556 .
N31 C46 H46A 109.7 2_556 .
C45 C46 H46A 109.7 . .
N31 C46 H46B 109.7 2_556 .
C45 C46 H46B 109.7 . .
H46A C46 H46B 108.2 . .
N31 C47 C48 105.4(4) . .
N31 C47 H47 127.3 . .
C48 C47 H47 127.3 . .
N33 C48 C47 108.4(4) . .
N33 C48 C49 119.4(4) . .
C47 C48 C49 131.9(4) . .
C53 C49 C50 107.9(4) . .
C53 C49 C48 129.1(4) . .
C50 C49 C48 123.0(4) . .
C53 C49 Fe3 70.5(2) . .
C50 C49 Fe3 70.2(3) . .
C48 C49 Fe3 123.9(3) . .
C51 C50 C49 108.1(4) . .
C51 C50 Fe3 70.0(3) . .
C49 C50 Fe3 68.9(2) . .
C51 C50 H50 126.0 . .
C49 C50 H50 126.0 . .
Fe3 C50 H50 126.6 . .
C50 C51 C52 107.9(4) . .
C50 C51 Fe3 69.4(3) . .
C52 C51 Fe3 69.8(3) . .
C50 C51 H51 126.1 . .
C52 C51 H51 126.1 . .
Fe3 C51 H51 126.3 . .
C53 C52 C51 108.0(4) . .
C53 C52 Fe3 69.6(3) . .
C51 C52 Fe3 69.7(3) . .
C53 C52 H52 126.0 . .
C51 C52 H52 126.0 . .
Fe3 C52 H52 126.2 . .
C52 C53 C49 108.1(4) . .
C52 C53 Fe3 69.9(3) . .
C49 C53 Fe3 68.8(2) . .
C52 C53 H53 125.9 . .
C49 C53 H53 125.9 . .
Fe3 C53 H53 126.9 . .
C55 C54 C58 108.0(5) . .
C55 C54 Fe3 70.3(3) . .
C58 C54 Fe3 69.3(3) . .
C55 C54 H54 126.0 . .
C58 C54 H54 126.0 . .
Fe3 C54 H54 126.0 . .
C54 C55 C56 108.2(5) . .
C54 C55 Fe3 69.8(3) . .
C56 C55 Fe3 69.3(3) . .
C54 C55 H55 125.9 . .
C56 C55 H55 125.9 . .
Fe3 C55 H55 126.6 . .
C55 C56 C57 107.9(5) . .
C55 C56 Fe3 70.6(3) . .
C57 C56 Fe3 69.3(3) . .
C55 C56 H56 126.0 . .
C57 C56 H56 126.0 . .
Fe3 C56 H56 125.7 . .
C56 C57 C58 107.9(5) . .
C56 C57 Fe3 70.3(3) . .
C58 C57 Fe3 70.0(3) . .
C56 C57 H57 126.0 . .
C58 C57 H57 126.0 . .
Fe3 C57 H57 125.2 . .
C54 C58 C57 107.9(5) . .
C54 C58 Fe3 70.5(3) . .
C57 C58 Fe3 69.4(3) . .
C54 C58 H58 126.1 . .
C57 C58 H58 126.1 . .
Fe3 C58 H58 125.7 . .
N42 Pd3 N42 180.000(1) . 2_675
N42 Pd3 N44 88.21(16) . .
N42 Pd3 N44 91.79(16) 2_675 .
N42 Pd3 N44 91.79(16) . 2_675
N42 Pd3 N44 88.21(16) 2_675 2_675
N44 Pd3 N44 180.0(2) . 2_675
C75 Fe4 C70 105.9(2) . .
C75 Fe4 C76 40.4(2) . .
C70 Fe4 C76 123.0(2) . .
C75 Fe4 C77 68.2(2) . .
C70 Fe4 C77 160.45(19) . .
C76 Fe4 C77 40.61(19) . .
C75 Fe4 C71 120.2(2) . .
C70 Fe4 C71 40.59(18) . .
C76 Fe4 C71 107.3(2) . .
C77 Fe4 C71 124.88(19) . .
C75 Fe4 C69 123.4(2) . .
C70 Fe4 C69 40.93(17) . .
C76 Fe4 C69 159.8(2) . .
C77 Fe4 C69 157.82(19) . .
C71 Fe4 C69 68.41(18) . .
C75 Fe4 C74 40.3(2) . .
C70 Fe4 C74 120.2(2) . .
C76 Fe4 C74 67.8(2) . .
C77 Fe4 C74 68.2(2) . .
C71 Fe4 C74 155.3(2) . .
C69 Fe4 C74 107.37(19) . .
C75 Fe4 C73 161.1(2) . .
C70 Fe4 C73 68.68(19) . .
C76 Fe4 C73 157.71(19) . .
C77 Fe4 C73 122.79(19) . .
C71 Fe4 C73 68.22(18) . .
C69 Fe4 C73 40.84(17) . .
C74 Fe4 C73 125.5(2) . .
C75 Fe4 C78 67.7(2) . .
C70 Fe4 C78 156.28(19) . .
C76 Fe4 C78 67.9(2) . .
C77 Fe4 C78 40.60(18) . .
C71 Fe4 C78 162.5(2) . .
C69 Fe4 C78 122.03(19) . .
C74 Fe4 C78 40.3(2) . .
C73 Fe4 C78 109.49(19) . .
C75 Fe4 C72 156.5(2) . .
C70 Fe4 C72 68.46(19) . .
C76 Fe4 C72 122.25(19) . .
C77 Fe4 C72 109.05(19) . .
C71 Fe4 C72 40.75(18) . .
C69 Fe4 C72 68.20(18) . .
C74 Fe4 C72 162.4(2) . .
C73 Fe4 C72 40.15(17) . .
C78 Fe4 C72 126.4(2) . .
C67 N41 N42 109.6(4) . .
C67 N41 C66 131.7(4) . .
N42 N41 C66 118.5(4) . .
N43 N42 N41 109.3(3) . .
N43 N42 Pd3 127.4(3) . .
N41 N42 Pd3 120.6(3) . .
N42 N43 C68 107.2(4) . .
C61 N44 C65 119.0(4) . .
C61 N44 Pd3 120.2(3) . .
C65 N44 Pd3 120.8(3) . .
N44 C61 C62 122.3(5) . .
N44 C61 H61 118.9 . .
C62 C61 H61 118.9 . .
C61 C62 C63 119.3(6) . .
C61 C62 H62 120.4 . .
C63 C62 H62 120.4 . .
C62 C63 C64 118.9(5) . .
C62 C63 H63 120.6 . .
C64 C63 H63 120.6 . .
C65 C64 C63 119.1(5) . .
C65 C64 H64 120.4 . .
C63 C64 H64 120.4 . .
N44 C65 C64 121.4(5) . .
N44 C65 C66 116.7(5) . .
C64 C65 C66 121.9(5) . .
N41 C66 C65 108.6(4) . .
N41 C66 H66A 110.0 . .
C65 C66 H66A 110.0 . .
N41 C66 H66B 110.0 . .
C65 C66 H66B 110.0 . .
H66A C66 H66B 108.4 . .
N41 C67 C68 105.1(4) . .
N41 C67 H67 127.4 . .
C68 C67 H67 127.4 . .
N43 C68 C67 108.8(4) . .
N43 C68 C69 122.1(4) . .
C67 C68 C69 129.0(4) . .
C70 C69 C73 107.6(4) . .
C70 C69 C68 125.7(4) . .
C73 C69 C68 126.2(4) . .
C70 C69 Fe4 69.2(3) . .
C73 C69 Fe4 69.8(2) . .
C68 C69 Fe4 120.3(3) . .
C71 C70 C69 108.0(4) . .
C71 C70 Fe4 70.0(3) . .
C69 C70 Fe4 69.9(3) . .
C71 C70 H70 126.0 . .
C69 C70 H70 126.0 . .
Fe4 C70 H70 125.7 . .
C70 C71 C72 108.3(4) . .
C70 C71 Fe4 69.4(3) . .
C72 C71 Fe4 70.4(3) . .
C70 C71 H71 125.8 . .
C72 C71 H71 125.8 . .
Fe4 C71 H71 125.9 . .
C73 C72 C71 107.7(4) . .
C73 C72 Fe4 69.4(3) . .
C71 C72 Fe4 68.8(3) . .
C73 C72 H72 126.1 . .
C71 C72 H72 126.1 . .
Fe4 C72 H72 127.2 . .
C72 C73 C69 108.4(4) . .
C72 C73 Fe4 70.4(3) . .
C69 C73 Fe4 69.4(2) . .
C72 C73 H73 125.8 . .
C69 C73 H73 125.8 . .
Fe4 C73 H73 126.0 . .
C75 C74 C78 107.9(5) . .
C75 C74 Fe4 69.3(3) . .
C78 C74 Fe4 70.0(3) . .
C75 C74 H74 126.1 . .
C78 C74 H74 126.1 . .
Fe4 C74 H74 126.2 . .
C76 C75 C74 108.5(5) . .
C76 C75 Fe4 69.9(3) . .
C74 C75 Fe4 70.5(3) . .
C76 C75 H75 125.8 . .
C74 C75 H75 125.8 . .
Fe4 C75 H75 125.4 . .
C75 C76 C77 108.2(5) . .
C75 C76 Fe4 69.7(3) . .
C77 C76 Fe4 69.8(3) . .
C75 C76 H76 125.9 . .
C77 C76 H76 125.9 . .
Fe4 C76 H76 126.2 . .
C76 C77 C78 107.4(4) . .
C76 C77 Fe4 69.6(3) . .
C78 C77 Fe4 70.3(3) . .
C76 C77 H77 126.3 . .
C78 C77 H77 126.3 . .
Fe4 C77 H77 125.4 . .
C74 C78 C77 108.0(5) . .
C74 C78 Fe4 69.7(3) . .
C77 C78 Fe4 69.1(3) . .
C74 C78 H78 126.0 . .
C77 C78 H78 126.0 . .
Fe4 C78 H78 126.8 . .
F14 B1 F13 108.2(5) . .
F14 B1 F12 111.4(5) . .
F13 B1 F12 107.9(5) . .
F14 B1 F11 111.6(5) . .
F13 B1 F11 109.1(5) . .
F12 B1 F11 108.6(5) . .
F22 B2 F24 111.3(5) . .
F22 B2 F21 109.7(4) . .
F24 B2 F21 108.5(4) . .
F22 B2 F23 109.2(4) . .
F24 B2 F23 109.6(4) . .
F21 B2 F23 108.5(4) . .
F33 B3 F32 109.3(5) . .
F33 B3 F31 110.1(5) . .
F32 B3 F31 111.7(5) . .
F33 B3 F34 107.6(5) . .
F32 B3 F34 110.7(5) . .
F31 B3 F34 107.4(5) . .
F43 B4 F42 110.6(4) . .
F43 B4 F41 111.1(4) . .
F42 B4 F41 109.7(4) . .
F43 B4 F44 108.7(4) . .
F42 B4 F44 108.7(4) . .
F41 B4 F44 107.9(4) . .

loop_
_geom_bond_atom_site_label_1
_geom_bond_atom_site_label_2
_geom_bond_distance
_geom_bond_site_symmetry_2
Pd1 N12 1.985(4) .
Pd1 N22 1.998(4) .
Pd1 N14 2.034(4) .
Pd1 N24 2.038(4) .
Fe1 C9 2.033(4) .
Fe1 C16 2.037(5) .
Fe1 C15 2.042(5) .
Fe1 C10 2.043(5) .
Fe1 C13 2.045(4) .
Fe1 C17 2.050(5) .
Fe1 C18 2.052(5) .
Fe1 C12 2.053(5) .
Fe1 C11 2.055(5) .
Fe1 C14 2.062(5) .
Fe2 C33 2.032(4) .
Fe2 C29 2.040(4) .
Fe2 C34 2.044(5) .
Fe2 C32 2.045(5) .
Fe2 C38 2.046(5) .
Fe2 C35 2.051(5) .
Fe2 C36 2.052(5) .
Fe2 C37 2.052(4) .
Fe2 C31 2.054(5) .
Fe2 C30 2.054(5) .
N11 N12 1.336(5) .
N11 C7 1.341(5) .
N11 C6 1.466(5) .
N12 N13 1.330(5) .
N13 C8 1.355(5) .
N14 C1 1.348(5) .
N14 C5 1.352(5) .
N21 C27 1.333(5) .
N21 N22 1.342(5) .
N21 C26 1.470(5) .
N22 N23 1.320(5) .
N23 C28 1.354(5) .
N24 C21 1.339(5) .
N24 C25 1.357(6) .
C1 C2 1.382(6) .
C1 H1 0.9500 .
C2 C3 1.381(6) .
C2 H2 0.9500 .
C3 C4 1.387(6) .
C3 H3 0.9500 .
C4 C5 1.384(6) .
C4 H4 0.9500 .
C5 C6 1.513(6) .
C6 H6A 0.9900 .
C6 H6B 0.9900 .
C7 C8 1.380(6) .
C7 H7 0.9500 .
C8 C9 1.464(6) .
C9 C10 1.427(6) .
C9 C13 1.430(6) .
C10 C11 1.423(7) .
C10 H10 0.9500 .
C11 C12 1.418(7) .
C11 H11 0.9500 .
C12 C13 1.428(6) .
C12 H12 0.9500 .
C13 H13 0.9500 .
C14 C18 1.410(7) .
C14 C15 1.420(7) .
C14 H14 0.9500 .
C15 C16 1.423(7) .
C15 H15 0.9500 .
C16 C17 1.429(7) .
C16 H16 0.9500 .
C17 C18 1.410(7) .
C17 H17 0.9500 .
C18 H18 0.9500 .
C21 C22 1.390(6) .
C21 H21 0.9500 .
C22 C23 1.379(7) .
C22 H22 0.9500 .
C23 C24 1.379(7) .
C23 H23 0.9500 .
C24 C25 1.382(6) .
C24 H24 0.9500 .
C25 C26 1.501(6) .
C26 H26A 0.9900 .
C26 H26B 0.9900 .
C27 C28 1.387(6) .
C27 H27 0.9500 .
C28 C29 1.469(6) .
C29 C33 1.427(6) .
C29 C30 1.430(6) .
C30 C31 1.430(6) .
C30 H30 0.9500 .
C31 C32 1.409(7) .
C31 H31 0.9500 .
C32 C33 1.417(6) .
C32 H32 0.9500 .
C33 H33 0.9500 .
C34 C38 1.416(7) .
C34 C35 1.419(7) .
C34 H34 0.9500 .
C35 C36 1.425(7) .
C35 H35 0.9500 .
C36 C37 1.413(7) .
C36 H36 0.9500 .
C37 C38 1.414(7) .
C37 H37 0.9500 .
C38 H38 0.9500 .
Pd2 N32 1.994(4) 2_556
Pd2 N32 1.994(4) .
Pd2 N34 2.027(4) .
Pd2 N34 2.027(4) 2_556
Fe3 C49 2.026(4) .
Fe3 C57 2.029(5) .
Fe3 C58 2.038(5) .
Fe3 C50 2.042(5) .
Fe3 C56 2.043(5) .
Fe3 C53 2.047(4) .
Fe3 C51 2.051(4) .
Fe3 C52 2.051(5) .
Fe3 C54 2.053(5) .
Fe3 C55 2.059(5) .
N31 C47 1.337(6) .
N31 N32 1.340(5) .
N31 C46 1.463(6) 2_556
N32 N33 1.320(5) .
N33 C48 1.355(6) .
N34 C41 1.344(6) .
N34 C45 1.350(6) .
C41 C42 1.373(7) .
C41 H41 0.9500 .
C42 C43 1.388(8) .
C42 H42 0.9500 .
C43 C44 1.382(8) .
C43 H43 0.9500 .
C44 C45 1.389(7) .
C44 H44 0.9500 .
C45 C46 1.502(7) .
C46 N31 1.463(6) 2_556
C46 H46A 0.9900 .
C46 H46B 0.9900 .
C47 C48 1.384(6) .
C47 H47 0.9500 .
C48 C49 1.476(6) .
C49 C53 1.416(6) .
C49 C50 1.419(6) .
C50 C51 1.418(6) .
C50 H50 0.9500 .
C51 C52 1.419(6) .
C51 H51 0.9500 .
C52 C53 1.416(6) .
C52 H52 0.9500 .
C53 H53 0.9500 .
C54 C55 1.404(7) .
C54 C58 1.406(7) .
C54 H54 0.9500 .
C55 C56 1.405(8) .
C55 H55 0.9500 .
C56 C57 1.407(8) .
C56 H56 0.9500 .
C57 C58 1.411(8) .
C57 H57 0.9500 .
C58 H58 0.9500 .
Pd3 N42 1.988(4) .
Pd3 N42 1.988(4) 2_675
Pd3 N44 2.035(4) .
Pd3 N44 2.035(4) 2_675
Fe4 C75 2.038(5) .
Fe4 C70 2.040(5) .
Fe4 C76 2.040(5) .
Fe4 C77 2.042(5) .
Fe4 C71 2.048(5) .
Fe4 C69 2.049(4) .
Fe4 C74 2.053(5) .
Fe4 C73 2.055(4) .
Fe4 C78 2.059(5) .
Fe4 C72 2.069(5) .
N41 C67 1.335(6) .
N41 N42 1.344(5) .
N41 C66 1.466(6) .
N42 N43 1.317(5) .
N43 C68 1.351(6) .
N44 C61 1.349(6) .
N44 C65 1.351(6) .
C61 C62 1.378(7) .
C61 H61 0.9500 .
C62 C63 1.378(8) .
C62 H62 0.9500 .
C63 C64 1.399(8) .
C63 H63 0.9500 .
C64 C65 1.386(7) .
C64 H64 0.9500 .
C65 C66 1.523(7) .
C66 H66A 0.9900 .
C66 H66B 0.9900 .
C67 C68 1.388(6) .
C67 H67 0.9500 .
C68 C69 1.452(6) .
C69 C70 1.430(6) .
C69 C73 1.432(6) .
C70 C71 1.418(6) .
C70 H70 0.9500 .
C71 C72 1.433(7) .
C71 H71 0.9500 .
C72 C73 1.416(6) .
C72 H72 0.9500 .
C73 H73 0.9500 .
C74 C75 1.408(7) .
C74 C78 1.416(7) .
C74 H74 0.9500 .
C75 C76 1.407(7) .
C75 H75 0.9500 .
C76 C77 1.417(7) .
C76 H76 0.9500 .
C77 C78 1.423(6) .
C77 H77 0.9500 .
C78 H78 0.9500 .
B1 F14 1.375(7) .
B1 F13 1.385(7) .
B1 F12 1.385(7) .
B1 F11 1.389(7) .
B2 F22 1.378(6) .
B2 F24 1.386(6) .
B2 F21 1.396(6) .
B2 F23 1.399(7) .
B3 F33 1.382(7) .
B3 F32 1.386(7) .
B3 F31 1.398(7) .
B3 F34 1.405(7) .
B4 F43 1.379(6) .
B4 F42 1.385(6) .
B4 F41 1.391(6) .
B4 F44 1.410(6) .
